data_2023197
loop_
_publ_author_name
'Madhan, S.'
'NizamMohideen, M.'
'Pavunkumar, Vinayagam'
'MohanaKrishnan, Arasambattu K.'

_publ_section_title
;
 The crystal structure determination and Hirshfeld surface analysis of
 N-acetyl-N-3-methoxyphenyl and N-phenylsulfonyl-N-(2,5-dimethoxyphenyl)
 derivatives of [1-(phenylsulfonyl)-1H-indol-2-yl]methanamine
;
_journal_coeditor_code NU2006
_journal_issue 8
_journal_name_full 'Acta Crystallographica Section E Crystallographic Communications'
_journal_paper_doi 10.1107/S2056989024006649
_journal_volume 80
_journal_year 2024
_chemical_formula_iupac 'C29 H26 N2 O6 S2'
_chemical_formula_moiety 'C29 H26 N2 O6 S2'
_chemical_formula_sum 'C29 H26 N2 O6 S2'
_chemical_formula_weight 562.64
_chemical_name_systematic
<i>N</i>-(2,5-Dimethoxyphenyl)-<i>N</i>-{[1-(phenylsulfonyl)-1<i>H</i>-indol-2-yl]methyl}benzenesulfonamide
_space_group_crystal_system monoclinic
_space_group_IT_number 9
_space_group_name_Hall 'C -2yc'
_space_group_name_H-M_alt 'C 1 c 1'
_atom_sites_solution_hydrogens geom
_atom_sites_solution_primary direct
_atom_sites_solution_secondary difmap
_audit_creation_method SHELXL-2018/3
_cell_angle_alpha 90
_cell_angle_beta 94.844(19)
_cell_angle_gamma 90
_cell_formula_units_Z 4
_cell_length_a 13.463(9)
_cell_length_b 17.193(12)
_cell_length_c 11.532(7)
_cell_measurement_reflns_used 42032
_cell_measurement_temperature 293(2)
_cell_measurement_theta_max 24.996
_cell_measurement_theta_min 1.403
_cell_volume 2660(3)
_computing_cell_refinement
;
SAINT (Bruker, 2016)
;
_computing_data_collection
;
APEX2 (Bruker, 2016)
;
_computing_data_reduction
;
SAINT (Bruker, 2016)
;
_computing_molecular_graphics
;
ORTEP-3 for Windows (Farrugia, 2012) and PLATON (Spek, 2020)
;
_computing_publication_material
;
WinGX (Farrugia, 2012), pubCIF (Westrip, 2010) and PLATON (Spek,
2020)
;
_computing_structure_refinement
;
<i>SHELXL2018/3</i> (Sheldrick, 2015)
;
_computing_structure_solution
;
<i>SHELXS2018/3</i> (Sheldrick, 2008)
;
_diffrn_ambient_temperature 293(2)
_diffrn_measured_fraction_theta_full 0.995
_diffrn_measured_fraction_theta_max 0.985
_diffrn_measurement_device_type 'Bruker D8 Venture Diffractometer'
_diffrn_measurement_method '\w and \f scans'
_diffrn_radiation_type MoK\a
_diffrn_radiation_wavelength 0.71073
_diffrn_reflns_av_R_equivalents 0.0855
_diffrn_reflns_av_unetI/netI 0.0470
_diffrn_reflns_limit_h_max 16
_diffrn_reflns_limit_h_min -16
_diffrn_reflns_limit_k_max 21
_diffrn_reflns_limit_k_min -21
_diffrn_reflns_limit_l_max 14
_diffrn_reflns_limit_l_min -14
_diffrn_reflns_number 42032
_diffrn_reflns_theta_full 25.242
_diffrn_reflns_theta_max 26.493
_diffrn_reflns_theta_min 3.546
_diffrn_source 'micro focus sealed tube'
_exptl_absorpt_coefficient_mu 0.248
_exptl_absorpt_correction_T_max 0.7454
_exptl_absorpt_correction_T_min 0.5038
_exptl_absorpt_correction_type multi-scan
_exptl_absorpt_process_details
;
(<i>SADABS</i>; Krause <i>et al.</i>,  2015)
;
_exptl_crystal_colour Colorless
_exptl_crystal_density_diffrn 1.405
_exptl_crystal_description prism
_exptl_crystal_F_000 1176
_exptl_crystal_size_max 0.334
_exptl_crystal_size_mid 0.217
_exptl_crystal_size_min 0.110
_refine_diff_density_max 1.165
_refine_diff_density_min -0.261
_refine_ls_abs_structure_details
;
Flack <i>x</i> determined using 1861 quotients
[(<i>I</i>^+^)-(<i>I</i>^-^)]/[(<i>I</i>^+^)+(<i>I</i>^-^)]
(Parsons <i>et al.</i>,  2013)
;
_refine_ls_abs_structure_Flack 0.16(4)
_refine_ls_extinction_method none
_refine_ls_goodness_of_fit_ref 1.116
_refine_ls_hydrogen_treatment constr
_refine_ls_matrix_type full
_refine_ls_number_parameters 354
_refine_ls_number_reflns 5193
_refine_ls_number_restraints 2
_refine_ls_restrained_S_all 1.116
_refine_ls_R_factor_all 0.0676
_refine_ls_R_factor_gt 0.0569
_refine_ls_shift/su_max 0.000
_refine_ls_shift/su_mean 0.000
_refine_ls_structure_factor_coef Fsqd
_refine_ls_weighting_details 'w=1/[\s^2^(Fo^2^)+(0.0731P)^2^+3.4858P] where P=(Fo^2^+2Fc^2^)/3'
_refine_ls_weighting_scheme calc
_refine_ls_wR_factor_gt 0.1454
_refine_ls_wR_factor_ref 0.1544
_reflns_number_gt 4533
_reflns_number_total 5193
_reflns_threshold_expression 'I > 2\s(I)'
_cod_data_source_file nu2006.cif
_cod_data_source_block II
_cod_original_sg_symbol_H-M 'C c'
_cod_database_code 2023197
_shelx_space_group_comment
;
The symmetry employed for this shelxl refinement is uniquely defined
by the following loop, which should always be used as a source of
symmetry information in preference to the above space-group names.
They are only intended as comments.
;
_shelx_estimated_absorpt_t_min 0.922
_shelx_estimated_absorpt_t_max 0.973

loop_
_space_group_symop_operation_xyz
'x, y, z'
'x, -y, z+1/2'
'x+1/2, y+1/2, z'
'x+1/2, -y+1/2, z+1/2'

loop_
_atom_site_type_symbol
_atom_site_label
_atom_site_fract_x
_atom_site_fract_y
_atom_site_fract_z
_atom_site_U_iso_or_equiv
_atom_site_adp_type
_atom_site_calc_flag
_atom_site_occupancy
_atom_site_disorder_assembly
_atom_site_disorder_group
C C1 0.5561(5) 0.9136(3) 0.2353(5) 0.0405(13) Uani d 1 . .
C C2 0.5964(6) 0.9217(4) 0.1289(6) 0.0540(16) Uani d 1 . .
H H2 0.555973 0.922012 0.059422 0.065 Uiso calc 1 . .
C C3 0.6984(6) 0.9292(4) 0.1301(7) 0.0629(19) Uani d 1 . .
H H3 0.727709 0.933603 0.060166 0.076 Uiso calc 1 . .
C C4 0.7585(6) 0.9304(5) 0.2352(8) 0.068(2) Uani d 1 . .
H H4 0.827185 0.935784 0.234498 0.081 Uiso calc 1 . .
C C5 0.7173(5) 0.9237(5) 0.3382(8) 0.0611(18) Uani d 1 . .
H H5 0.758088 0.924447 0.407445 0.073 Uiso calc 1 . .
C C6 0.6143(5) 0.9157(3) 0.3416(6) 0.0457(14) Uani d 1 . .
C C7 0.5506(5) 0.9086(4) 0.4325(6) 0.0474(15) Uani d 1 . .
H H7 0.571262 0.908568 0.511531 0.057 Uiso calc 1 . .
C C8 0.4548(4) 0.9019(3) 0.3871(5) 0.0368(12) Uani d 1 . .
C C9 0.3602(5) 0.7823(3) 0.1536(5) 0.0419(13) Uani d 1 . .
C C10 0.4339(5) 0.7464(4) 0.0981(7) 0.0556(17) Uani d 1 . .
H H10 0.484497 0.775373 0.068826 0.067 Uiso calc 1 . .
C C11 0.4316(6) 0.6650(4) 0.0862(9) 0.070(2) Uani d 1 . .
H H11 0.481400 0.639367 0.050114 0.084 Uiso calc 1 . .
C C12 0.3561(7) 0.6243(5) 0.1277(8) 0.071(2) Uani d 1 . .
H H12 0.354691 0.570506 0.119685 0.085 Uiso calc 1 . .
C C13 0.2819(7) 0.6605(5) 0.1812(8) 0.074(2) Uani d 1 . .
H H13 0.230384 0.631258 0.207941 0.088 Uiso calc 1 . .
C C14 0.2831(6) 0.7404(5) 0.1957(6) 0.0608(19) Uani d 1 . .
H H14 0.233290 0.765304 0.232769 0.073 Uiso calc 1 . .
C C15 0.3647(5) 0.9029(3) 0.4548(5) 0.0400(12) Uani d 1 . .
H H15A 0.381098 0.928997 0.528504 0.048 Uiso calc 1 . .
H H15B 0.312174 0.932270 0.411961 0.048 Uiso calc 1 . .
C C16 0.3950(4) 0.7701(3) 0.5439(5) 0.0371(12) Uani d 1 . .
C C17 0.4070(5) 0.6956(4) 0.4999(5) 0.0443(13) Uani d 1 . .
H H17 0.375102 0.681947 0.428127 0.053 Uiso calc 1 . .
C C18 0.4660(5) 0.6420(4) 0.5620(6) 0.0481(15) Uani d 1 . .
C C19 0.5150(5) 0.6612(4) 0.6672(6) 0.0552(17) Uani d 1 . .
H H19 0.555292 0.624805 0.707987 0.066 Uiso calc 1 . .
C C20 0.5043(5) 0.7351(4) 0.7125(6) 0.0531(16) Uani d 1 . .
H H20 0.537510 0.748217 0.783811 0.064 Uiso calc 1 . .
C C21 0.4437(4) 0.7899(4) 0.6516(5) 0.0422(13) Uani d 1 . .
C C22 0.4410(7) 0.5443(5) 0.4146(8) 0.074(2) Uani d 1 . .
H H22A 0.461365 0.581454 0.359113 0.110 Uiso calc 1 . .
H H22B 0.369542 0.542977 0.411544 0.110 Uiso calc 1 . .
H H22C 0.465569 0.493729 0.396292 0.110 Uiso calc 1 . .
C C23 0.4596(8) 0.8823(5) 0.8082(7) 0.077(2) Uani d 1 . .
H H23A 0.531027 0.880524 0.820273 0.115 Uiso calc 1 . .
H H23B 0.431424 0.845285 0.858364 0.115 Uiso calc 1 . .
H H23C 0.436809 0.933578 0.825521 0.115 Uiso calc 1 . .
C C24 0.1965(4) 0.8362(4) 0.6486(5) 0.0415(13) Uani d 1 . .
C C25 0.1984(5) 0.7775(4) 0.7286(6) 0.0531(16) Uani d 1 . .
H H25 0.206152 0.726136 0.705626 0.064 Uiso calc 1 . .
C C26 0.1887(6) 0.7953(5) 0.8457(7) 0.067(2) Uani d 1 . .
H H26 0.189399 0.755573 0.900444 0.081 Uiso calc 1 . .
C C27 0.1782(6) 0.8710(5) 0.8800(7) 0.065(2) Uani d 1 . .
H H27 0.172197 0.882626 0.957870 0.078 Uiso calc 1 . .
C C28 0.1766(6) 0.9298(5) 0.7985(7) 0.065(2) Uani d 1 . .
H H28 0.170116 0.981104 0.822519 0.077 Uiso calc 1 . .
C C29 0.1843(5) 0.9143(4) 0.6818(7) 0.0540(16) Uani d 1 . .
H H29 0.181569 0.954118 0.627016 0.065 Uiso calc 1 . .
N N1 0.4553(4) 0.9058(3) 0.2641(4) 0.0389(10) Uani d 1 . .
N N2 0.3279(4) 0.8234(3) 0.4772(4) 0.0363(10) Uani d 1 . .
O O1 0.3855(4) 0.9166(3) 0.0595(4) 0.0592(12) Uani d 1 . .
O O2 0.2718(4) 0.9068(3) 0.2140(4) 0.0608(13) Uani d 1 . .
O O3 0.4797(5) 0.5658(3) 0.5265(5) 0.0713(15) Uani d 1 . .
O O4 0.4295(4) 0.8639(3) 0.6904(4) 0.0544(11) Uani d 1 . .
O O5 0.1821(3) 0.7351(3) 0.4813(4) 0.0556(12) Uani d 1 . .
O O6 0.1575(3) 0.8740(3) 0.4303(5) 0.0573(12) Uani d 1 . .
S S1 0.36074(11) 0.88404(9) 0.16552(11) 0.0423(4) Uani d 1 . .
S S2 0.20853(11) 0.81497(9) 0.50035(12) 0.0414(4) Uani d 1 . .

loop_
_atom_site_aniso_label
_atom_site_aniso_U_11
_atom_site_aniso_U_22
_atom_site_aniso_U_33
_atom_site_aniso_U_12
_atom_site_aniso_U_13
_atom_site_aniso_U_23
C1 0.050(3) 0.031(3) 0.041(3) -0.009(2) 0.010(3) 0.000(2)
C2 0.062(4) 0.051(4) 0.050(4) -0.011(3) 0.011(3) -0.004(3)
C3 0.070(5) 0.057(4) 0.065(5) -0.014(4) 0.030(4) 0.002(3)
C4 0.053(4) 0.063(5) 0.089(6) -0.016(3) 0.017(4) -0.007(4)
C5 0.044(3) 0.068(5) 0.072(5) -0.011(3) 0.004(3) 0.003(4)
C6 0.051(3) 0.035(3) 0.050(4) -0.005(3) -0.003(3) 0.000(2)
C7 0.048(3) 0.052(4) 0.041(3) -0.010(3) -0.004(3) 0.003(3)
C8 0.047(3) 0.032(3) 0.031(3) -0.005(2) 0.002(2) -0.001(2)
C9 0.042(3) 0.041(3) 0.040(3) -0.001(3) -0.010(2) -0.002(3)
C10 0.043(3) 0.050(4) 0.074(5) -0.003(3) 0.002(3) -0.011(3)
C11 0.053(4) 0.051(4) 0.104(7) 0.003(3) -0.008(4) -0.019(4)
C12 0.086(6) 0.050(4) 0.074(5) -0.012(4) -0.011(5) -0.003(4)
C13 0.091(6) 0.067(5) 0.064(5) -0.036(5) 0.011(4) -0.003(4)
C14 0.056(4) 0.074(5) 0.052(4) -0.007(4) 0.003(3) -0.015(3)
C15 0.049(3) 0.035(3) 0.036(3) 0.001(2) 0.003(2) -0.003(2)
C16 0.039(3) 0.041(3) 0.032(3) -0.001(2) 0.003(2) -0.003(2)
C17 0.044(3) 0.047(3) 0.040(3) -0.006(3) -0.004(2) -0.003(2)
C18 0.043(3) 0.038(3) 0.062(4) -0.003(3) 0.002(3) 0.003(3)
C19 0.046(4) 0.063(4) 0.055(4) 0.006(3) -0.007(3) 0.013(3)
C20 0.044(3) 0.066(4) 0.047(4) -0.003(3) -0.011(3) -0.001(3)
C21 0.038(3) 0.050(3) 0.037(3) -0.003(3) 0.000(2) -0.005(2)
C22 0.071(5) 0.056(5) 0.092(6) -0.006(4) -0.005(4) -0.023(4)
C23 0.104(7) 0.079(6) 0.044(4) 0.005(5) -0.013(4) -0.018(4)
C24 0.035(3) 0.049(3) 0.041(3) -0.006(2) 0.006(2) -0.007(2)
C25 0.062(4) 0.049(4) 0.049(4) -0.002(3) 0.006(3) 0.002(3)
C26 0.078(5) 0.080(5) 0.044(4) -0.006(4) 0.007(4) -0.001(4)
C27 0.059(4) 0.089(6) 0.049(4) -0.008(4) 0.010(3) -0.020(4)
C28 0.060(4) 0.064(5) 0.071(5) -0.015(4) 0.017(4) -0.027(4)
C29 0.057(4) 0.047(3) 0.059(4) -0.012(3) 0.015(3) -0.008(3)
N1 0.042(3) 0.042(3) 0.032(2) -0.004(2) 0.0000(19) -0.0013(19)
N2 0.037(2) 0.039(2) 0.033(2) -0.0031(19) 0.0025(19) 0.0005(18)
O1 0.083(3) 0.055(3) 0.037(2) 0.001(2) -0.008(2) -0.002(2)
O2 0.052(3) 0.073(3) 0.055(3) 0.014(2) -0.009(2) -0.014(2)
O3 0.084(4) 0.048(3) 0.081(4) 0.010(3) -0.005(3) -0.003(3)
O4 0.067(3) 0.056(3) 0.038(2) -0.003(2) -0.007(2) -0.0134(19)
O5 0.055(3) 0.065(3) 0.045(3) -0.018(2) -0.001(2) -0.011(2)
O6 0.046(2) 0.069(3) 0.055(3) 0.007(2) -0.005(2) 0.010(2)
S1 0.0484(8) 0.0465(7) 0.0305(7) 0.0067(7) -0.0057(6) -0.0013(6)
S2 0.0377(7) 0.0507(8) 0.0350(7) -0.0053(6) -0.0013(5) -0.0019(6)

loop_
_atom_type_symbol
_atom_type_description
_atom_type_scat_dispersion_real
_atom_type_scat_dispersion_imag
_atom_type_scat_source
C C 0.0033 0.0016 'International Tables Vol C Tables 4.2.6.8 and 6.1.1.4'
H H 0.0000 0.0000 'International Tables Vol C Tables 4.2.6.8 and 6.1.1.4'
N N 0.0061 0.0033 'International Tables Vol C Tables 4.2.6.8 and 6.1.1.4'
O O 0.0106 0.0060 'International Tables Vol C Tables 4.2.6.8 and 6.1.1.4'
S S 0.1246 0.1234 'International Tables Vol C Tables 4.2.6.8 and 6.1.1.4'

loop_
_geom_angle_atom_site_label_1
_geom_angle_atom_site_label_2
_geom_angle_atom_site_label_3
_geom_angle_site_symmetry_1
_geom_angle_site_symmetry_3
_geom_angle
_geom_angle_publ_flag
C2 C1 C6 . . 122.6(6) ?
C2 C1 N1 . . 131.5(6) ?
C6 C1 N1 . . 105.8(5) ?
C3 C2 C1 . . 117.6(7) ?
C3 C2 H2 . . 121.2 ?
C1 C2 H2 . . 121.2 ?
C2 C3 C4 . . 120.8(7) ?
C2 C3 H3 . . 119.6 ?
C4 C3 H3 . . 119.6 ?
C5 C4 C3 . . 120.5(7) ?
C5 C4 H4 . . 119.7 ?
C3 C4 H4 . . 119.7 ?
C4 C5 C6 . . 120.8(8) ?
C4 C5 H5 . . 119.6 ?
C6 C5 H5 . . 119.6 ?
C5 C6 C1 . . 117.6(7) ?
C5 C6 C7 . . 134.0(7) ?
C1 C6 C7 . . 108.5(6) ?
C8 C7 C6 . . 109.7(6) ?
C8 C7 H7 . . 125.1 ?
C6 C7 H7 . . 125.1 ?
C7 C8 N1 . . 107.3(5) ?
C7 C8 C15 . . 125.7(5) ?
N1 C8 C15 . . 126.4(5) ?
C10 C9 C14 . . 121.5(6) ?
C10 C9 S1 . . 119.1(5) ?
C14 C9 S1 . . 119.3(6) ?
C9 C10 C11 . . 118.8(7) ?
C9 C10 H10 . . 120.6 ?
C11 C10 H10 . . 120.6 ?
C12 C11 C10 . . 119.4(8) ?
C12 C11 H11 . . 120.3 ?
C10 C11 H11 . . 120.3 ?
C11 C12 C13 . . 121.6(7) ?
C11 C12 H12 . . 119.2 ?
C13 C12 H12 . . 119.2 ?
C12 C13 C14 . . 120.3(8) ?
C12 C13 H13 . . 119.8 ?
C14 C13 H13 . . 119.8 ?
C13 C14 C9 . . 118.4(7) ?
C13 C14 H14 . . 120.8 ?
C9 C14 H14 . . 120.8 ?
N2 C15 C8 . . 112.2(5) ?
N2 C15 H15A . . 109.2 ?
C8 C15 H15A . . 109.2 ?
N2 C15 H15B . . 109.2 ?
C8 C15 H15B . . 109.2 ?
H15A C15 H15B . . 107.9 ?
C17 C16 C21 . . 119.2(5) ?
C17 C16 N2 . . 118.1(5) ?
C21 C16 N2 . . 122.6(5) ?
C18 C17 C16 . . 120.4(6) ?
C18 C17 H17 . . 119.8 ?
C16 C17 H17 . . 119.8 ?
C19 C18 C17 . . 120.8(6) ?
C19 C18 O3 . . 115.0(6) ?
C17 C18 O3 . . 124.2(6) ?
C18 C19 C20 . . 119.8(6) ?
C18 C19 H19 . . 120.1 ?
C20 C19 H19 . . 120.1 ?
C19 C20 C21 . . 120.2(6) ?
C19 C20 H20 . . 119.9 ?
C21 C20 H20 . . 119.9 ?
O4 C21 C20 . . 123.7(5) ?
O4 C21 C16 . . 116.7(5) ?
C20 C21 C16 . . 119.6(6) ?
O3 C22 H22A . . 109.5 ?
O3 C22 H22B . . 109.5 ?
H22A C22 H22B . . 109.5 ?
O3 C22 H22C . . 109.5 ?
H22A C22 H22C . . 109.5 ?
H22B C22 H22C . . 109.5 ?
O4 C23 H23A . . 109.5 ?
O4 C23 H23B . . 109.5 ?
H23A C23 H23B . . 109.5 ?
O4 C23 H23C . . 109.5 ?
H23A C23 H23C . . 109.5 ?
H23B C23 H23C . . 109.5 ?
C25 C24 C29 . . 121.1(6) ?
C25 C24 S2 . . 120.2(5) ?
C29 C24 S2 . . 118.8(5) ?
C24 C25 C26 . . 119.4(7) ?
C24 C25 H25 . . 120.3 ?
C26 C25 H25 . . 120.3 ?
C27 C26 C25 . . 120.4(8) ?
C27 C26 H26 . . 119.8 ?
C25 C26 H26 . . 119.8 ?
C26 C27 C28 . . 119.7(7) ?
C26 C27 H27 . . 120.2 ?
C28 C27 H27 . . 120.2 ?
C27 C28 C29 . . 121.5(7) ?
C27 C28 H28 . . 119.3 ?
C29 C28 H28 . . 119.3 ?
C28 C29 C24 . . 117.9(7) ?
C28 C29 H29 . . 121.1 ?
C24 C29 H29 . . 121.1 ?
C8 N1 C1 . . 108.7(5) ?
C8 N1 S1 . . 126.8(4) ?
C1 N1 S1 . . 123.0(4) ?
C16 N2 C15 . . 118.0(5) ?
C16 N2 S2 . . 115.2(4) ?
C15 N2 S2 . . 116.8(4) ?
C18 O3 C22 . . 118.2(6) ?
C21 O4 C23 . . 119.0(6) ?
O1 S1 O2 . . 120.1(3) ?
O1 S1 N1 . . 106.1(3) ?
O2 S1 N1 . . 106.8(3) ?
O1 S1 C9 . . 109.1(3) ?
O2 S1 C9 . . 107.9(3) ?
N1 S1 C9 . . 105.9(3) ?
O5 S2 O6 . . 119.4(3) ?
O5 S2 N2 . . 106.9(3) ?
O6 S2 N2 . . 105.8(3) ?
O5 S2 C24 . . 107.7(3) ?
O6 S2 C24 . . 108.6(3) ?
N2 S2 C24 . . 107.9(3) ?

loop_
_geom_bond_atom_site_label_1
_geom_bond_atom_site_label_2
_geom_bond_site_symmetry_2
_geom_bond_distance
_geom_bond_publ_flag
C1 C2 . 1.390(9) ?
C1 C6 . 1.398(9) ?
C1 N1 . 1.429(8) ?
C2 C3 . 1.379(11) ?
C2 H2 . 0.9300 ?
C3 C4 . 1.399(13) ?
C3 H3 . 0.9300 ?
C4 C5 . 1.358(12) ?
C4 H4 . 0.9300 ?
C5 C6 . 1.397(10) ?
C5 H5 . 0.9300 ?
C6 C7 . 1.416(10) ?
C7 C8 . 1.355(9) ?
C7 H7 . 0.9300 ?
C8 N1 . 1.421(7) ?
C8 C15 . 1.497(8) ?
C9 C10 . 1.372(10) ?
C9 C14 . 1.385(10) ?
C9 S1 . 1.755(6) ?
C10 C11 . 1.406(10) ?
C10 H10 . 0.9300 ?
C11 C12 . 1.354(13) ?
C11 H11 . 0.9300 ?
C12 C13 . 1.367(13) ?
C12 H12 . 0.9300 ?
C13 C14 . 1.383(12) ?
C13 H13 . 0.9300 ?
C14 H14 . 0.9300 ?
C15 N2 . 1.484(7) ?
C15 H15A . 0.9700 ?
C15 H15B . 0.9700 ?
C16 C17 . 1.392(8) ?
C16 C21 . 1.397(8) ?
C16 N2 . 1.459(7) ?
C17 C18 . 1.377(9) ?
C17 H17 . 0.9300 ?
C18 C19 . 1.371(10) ?
C18 O3 . 1.389(8) ?
C19 C20 . 1.385(10) ?
C19 H19 . 0.9300 ?
C20 C21 . 1.396(9) ?
C20 H20 . 0.9300 ?
C21 O4 . 1.368(8) ?
C22 O3 . 1.400(10) ?
C22 H22A . 0.9600 ?
C22 H22B . 0.9600 ?
C22 H22C . 0.9600 ?
C23 O4 . 1.420(8) ?
C23 H23A . 0.9600 ?
C23 H23B . 0.9600 ?
C23 H23C . 0.9600 ?
C24 C25 . 1.367(9) ?
C24 C29 . 1.410(9) ?
C24 S2 . 1.768(6) ?
C25 C26 . 1.401(10) ?
C25 H25 . 0.9300 ?
C26 C27 . 1.371(12) ?
C26 H26 . 0.9300 ?
C27 C28 . 1.380(13) ?
C27 H27 . 0.9300 ?
C28 C29 . 1.385(11) ?
C28 H28 . 0.9300 ?
C29 H29 . 0.9300 ?
N1 S1 . 1.676(5) ?
N2 S2 . 1.658(5) ?
O1 S1 . 1.410(5) ?
O2 S1 . 1.419(5) ?
O5 S2 . 1.431(5) ?
O6 S2 . 1.436(5) ?

loop_
_geom_hbond_atom_site_label_D
_geom_hbond_atom_site_label_H
_geom_hbond_atom_site_label_A
_geom_hbond_site_symmetry_A
_geom_hbond_distance_DH
_geom_hbond_distance_HA
_geom_hbond_distance_DA
_geom_hbond_angle_DHA
_geom_hbond_publ_flag
C2 H2 O1 . 0.93 2.30 2.886(9) 121 yes
C15 H15A O4 . 0.97 2.23 2.862(8) 122 yes
C15 H15B O2 . 0.97 2.34 2.948(8) 120 yes
C10 H10 O5 4_564 0.93 2.93 3.719(9) 144 yes
C11 H11 O6 4_564 0.93 2.85 3.723(11) 156 yes
C15 H15A O1 2_575 0.97 2.68 3.333(8) 125 yes
C19 H19 O2 4_565 0.93 2.96 3.647(9) 132 yes
C20 H20 O5 4_565 0.93 2.88 3.788(8) 165 yes
C28 H28 O6 2_575 0.93 2.79 3.716(9) 171 yes
C23 H23C Cg1 2_575 0.96 2.96 3.701(3) 135 yes
C25 H25 Cg2 4_465 0.93 2.67 3.483(5) 147 yes

loop_
_geom_torsion_atom_site_label_1
_geom_torsion_atom_site_label_2
_geom_torsion_atom_site_label_3
_geom_torsion_atom_site_label_4
_geom_torsion_site_symmetry_1
_geom_torsion_site_symmetry_2
_geom_torsion_site_symmetry_3
_geom_torsion_site_symmetry_4
_geom_torsion
_geom_torsion_publ_flag
C6 C1 C2 C3 . . . . 2.4(10) ?
N1 C1 C2 C3 . . . . 179.0(6) ?
C1 C2 C3 C4 . . . . -1.4(11) ?
C2 C3 C4 C5 . . . . 0.3(12) ?
C3 C4 C5 C6 . . . . -0.1(12) ?
C4 C5 C6 C1 . . . . 1.0(10) ?
C4 C5 C6 C7 . . . . -179.1(8) ?
C2 C1 C6 C5 . . . . -2.2(9) ?
N1 C1 C6 C5 . . . . -179.6(6) ?
C2 C1 C6 C7 . . . . 177.9(6) ?
N1 C1 C6 C7 . . . . 0.5(6) ?
C5 C6 C7 C8 . . . . -179.7(7) ?
C1 C6 C7 C8 . . . . 0.2(7) ?
C6 C7 C8 N1 . . . . -0.9(7) ?
C6 C7 C8 C15 . . . . -172.1(5) ?
C14 C9 C10 C11 . . . . -1.3(11) ?
S1 C9 C10 C11 . . . . -178.4(6) ?
C9 C10 C11 C12 . . . . 1.2(12) ?
C10 C11 C12 C13 . . . . 0.0(13) ?
C11 C12 C13 C14 . . . . -0.9(13) ?
C12 C13 C14 C9 . . . . 0.8(12) ?
C10 C9 C14 C13 . . . . 0.4(11) ?
S1 C9 C14 C13 . . . . 177.4(6) ?
C7 C8 C15 N2 . . . . -98.6(7) ?
N1 C8 C15 N2 . . . . 91.8(6) ?
C21 C16 C17 C18 . . . . 0.2(9) ?
N2 C16 C17 C18 . . . . -177.1(5) ?
C16 C17 C18 C19 . . . . -1.0(10) ?
C16 C17 C18 O3 . . . . 177.9(6) ?
C17 C18 C19 C20 . . . . 0.8(10) ?
O3 C18 C19 C20 . . . . -178.2(7) ?
C18 C19 C20 C21 . . . . 0.1(11) ?
C19 C20 C21 O4 . . . . -179.9(6) ?
C19 C20 C21 C16 . . . . -0.8(10) ?
C17 C16 C21 O4 . . . . 179.8(5) ?
N2 C16 C21 O4 . . . . -3.0(8) ?
C17 C16 C21 C20 . . . . 0.6(9) ?
N2 C16 C21 C20 . . . . 177.8(5) ?
C29 C24 C25 C26 . . . . -0.3(10) ?
S2 C24 C25 C26 . . . . -180.0(6) ?
C24 C25 C26 C27 . . . . -0.6(12) ?
C25 C26 C27 C28 . . . . 0.4(12) ?
C26 C27 C28 C29 . . . . 0.7(12) ?
C27 C28 C29 C24 . . . . -1.5(11) ?
C25 C24 C29 C28 . . . . 1.4(10) ?
S2 C24 C29 C28 . . . . -179.0(6) ?
C7 C8 N1 C1 . . . . 1.2(6) ?
C15 C8 N1 C1 . . . . 172.4(5) ?
C7 C8 N1 S1 . . . . 167.7(4) ?
C15 C8 N1 S1 . . . . -21.2(8) ?
C2 C1 N1 C8 . . . . -178.1(6) ?
C6 C1 N1 C8 . . . . -1.1(6) ?
C2 C1 N1 S1 . . . . 14.8(9) ?
C6 C1 N1 S1 . . . . -168.1(4) ?
C17 C16 N2 C15 . . . . -131.1(6) ?
C21 C16 N2 C15 . . . . 51.7(7) ?
C17 C16 N2 S2 . . . . 84.4(6) ?
C21 C16 N2 S2 . . . . -92.8(6) ?
C8 C15 N2 C16 . . . . 60.6(6) ?
C8 C15 N2 S2 . . . . -155.5(4) ?
C19 C18 O3 C22 . . . . -173.2(7) ?
C17 C18 O3 C22 . . . . 7.9(10) ?
C20 C21 O4 C23 . . . . -13.8(10) ?
C16 C21 O4 C23 . . . . 167.1(7) ?
C8 N1 S1 O1 . . . . 164.0(5) ?
C1 N1 S1 O1 . . . . -31.3(5) ?
C8 N1 S1 O2 . . . . 34.8(5) ?
C1 N1 S1 O2 . . . . -160.5(5) ?
C8 N1 S1 C9 . . . . -80.1(5) ?
C1 N1 S1 C9 . . . . 84.6(5) ?
C10 C9 S1 O1 . . . . 41.5(6) ?
C14 C9 S1 O1 . . . . -135.6(5) ?
C10 C9 S1 O2 . . . . 173.5(5) ?
C14 C9 S1 O2 . . . . -3.6(6) ?
C10 C9 S1 N1 . . . . -72.4(6) ?
C14 C9 S1 N1 . . . . 110.5(5) ?
C16 N2 S2 O5 . . . . -53.8(4) ?
C15 N2 S2 O5 . . . . 161.2(4) ?
C16 N2 S2 O6 . . . . 177.9(4) ?
C15 N2 S2 O6 . . . . 32.9(5) ?
C16 N2 S2 C24 . . . . 61.8(5) ?
C15 N2 S2 C24 . . . . -83.2(5) ?
C25 C24 S2 O5 . . . . 21.3(6) ?
C29 C24 S2 O5 . . . . -158.4(5) ?
C25 C24 S2 O6 . . . . 151.9(5) ?
C29 C24 S2 O6 . . . . -27.7(6) ?
C25 C24 S2 N2 . . . . -93.8(5) ?
C29 C24 S2 N2 . . . . 86.5(5) ?
